data_7156428
loop_
_publ_author_name
'Saura-Sanmartin, Adrian'
'Martinez-Cuezva, Alberto'
'Pastor, Aurelia'
'Bautista, Delia'
'Berna, Jose'

_publ_section_title
;
 Light-driven exchange between extended and contracted lasso-like isomers
 of a bistable [1]rotaxane.
;
_journal_issue 38
_journal_name_full 'Organic &amp; biomolecular chemistry'
_journal_page_first 6980
_journal_page_last 6987
_journal_paper_doi 10.1039/c8ob02234h
_journal_volume 16
_journal_year 2018
_chemical_formula_sum 'C73 H87 Cl4 N7 O10'
_chemical_formula_weight 1364.29
_space_group_crystal_system triclinic
_space_group_IT_number 2
_space_group_name_Hall '-P 1'
_space_group_name_H-M_alt 'P -1'
_symmetry_space_group_name_Hall '-P 1'
_symmetry_space_group_name_H-M 'P -1'
_atom_sites_solution_hydrogens mixed
_audit_creation_method SHELXL-2018/1
_audit_update_record
;
2018-05-29 deposited with the CCDC.
2018-09-12 downloaded from the CCDC.
;
_cell_angle_alpha 79.233(4)
_cell_angle_beta 72.605(4)
_cell_angle_gamma 72.961(4)
_cell_formula_units_Z 2
_cell_length_a 13.0946(10)
_cell_length_b 15.5628(13)
_cell_length_c 18.5598(15)
_cell_measurement_reflns_used 9114
_cell_measurement_temperature 100(2)
_cell_measurement_theta_max 26.27
_cell_measurement_theta_min 2.31
_cell_volume 3430.4(5)
_computing_cell_refinement 'SAINT V8.38A (Bruker AXS Inc.)'
_computing_data_collection 'APEX3 2017.3 (Bruker AXS Inc.)'
_computing_data_reduction 'SAINT V8.38A (Bruker AXS Inc.)'
_computing_molecular_graphics 'Bruker SHELXTL'
_computing_publication_material 'Bruker SHELXTL'
_computing_structure_refinement 'SHELXL-2018/1 (Sheldrick, 2018)'
_computing_structure_solution 'SHELXT 2014/5 (Sheldrick, 2014)'
_diffrn_ambient_temperature 100(2)
_diffrn_measured_fraction_theta_full 0.999
_diffrn_measured_fraction_theta_max 0.986
_diffrn_measurement_device_type 'Bruker D8 QUEST'
_diffrn_measurement_method '\w-scans and phi scans'
_diffrn_radiation_type MoK\a
_diffrn_radiation_wavelength 0.71073
_diffrn_reflns_av_R_equivalents 0.1020
_diffrn_reflns_av_unetI/netI 0.0315
_diffrn_reflns_Laue_measured_fraction_full 0.999
_diffrn_reflns_Laue_measured_fraction_max 0.986
_diffrn_reflns_limit_h_max 16
_diffrn_reflns_limit_h_min -16
_diffrn_reflns_limit_k_max 19
_diffrn_reflns_limit_k_min -19
_diffrn_reflns_limit_l_max 23
_diffrn_reflns_limit_l_min -23
_diffrn_reflns_number 381084
_diffrn_reflns_point_group_measured_fraction_full 0.999
_diffrn_reflns_point_group_measured_fraction_max 0.986
_diffrn_reflns_theta_full 25.242
_diffrn_reflns_theta_max 26.708
_diffrn_reflns_theta_min 1.881
_diffrn_source 'high brilliance microfocus sealed tube '
_exptl_absorpt_coefficient_mu 0.237
_exptl_absorpt_correction_T_max 0.7454
_exptl_absorpt_correction_T_min 0.5907
_exptl_absorpt_correction_type multi-scan
_exptl_absorpt_process_details SADABS-2016/2
_exptl_crystal_colour colourless
_exptl_crystal_density_diffrn 1.321
_exptl_crystal_description lath
_exptl_crystal_F_000 1444
_exptl_crystal_size_max 0.420
_exptl_crystal_size_mid 0.150
_exptl_crystal_size_min 0.050
_refine_diff_density_max 0.650
_refine_diff_density_min -1.507
_refine_diff_density_rms 0.089
_refine_ls_extinction_method none
_refine_ls_goodness_of_fit_ref 1.016
_refine_ls_hydrogen_treatment mixed
_refine_ls_matrix_type full
_refine_ls_number_parameters 989
_refine_ls_number_reflns 14343
_refine_ls_number_restraints 1162
_refine_ls_restrained_S_all 0.991
_refine_ls_R_factor_all 0.1042
_refine_ls_R_factor_gt 0.0775
_refine_ls_shift/su_max 0.000
_refine_ls_shift/su_mean 0.000
_refine_ls_structure_factor_coef Fsqd
_refine_ls_weighting_details 'w=1/[\s^2^(Fo^2^)+(0.1230P)^2^+7.6662P] where P=(Fo^2^+2Fc^2^)/3'
_refine_ls_weighting_scheme calc
_refine_ls_wR_factor_gt 0.2158
_refine_ls_wR_factor_ref 0.2408
_reflns_Friedel_coverage 0.000
_reflns_number_gt 10812
_reflns_number_total 14343
_reflns_threshold_expression 'I > 2\s(I)'
_cod_data_source_file c8ob02234h2.cif
_cod_data_source_block asii_25_16_0msp_a
_cod_depositor_comments 'Adding full bibliography for 7156428.cif.'
_cod_database_code 7156428
_shelx_shelxl_version_number 2018/1
_shelx_space_group_comment
;
The symmetry employed for this shelxl refinement is uniquely defined
by the following loop, which should always be used as a source of
symmetry information in preference to the above space-group names.
They are only intended as comments.
;
_shelx_estimated_absorpt_t_min 0.907
_shelx_estimated_absorpt_t_max 0.988

loop_
_space_group_symop_operation_xyz
'x, y, z'
'-x, -y, -z'

loop_
_atom_site_label
_atom_site_type_symbol
_atom_site_fract_x
_atom_site_fract_y
_atom_site_fract_z
_atom_site_U_iso_or_equiv
_atom_site_adp_type
_atom_site_occupancy
_atom_site_site_symmetry_order
_atom_site_calc_flag
_atom_site_refinement_flags_posn
_atom_site_refinement_flags_adp
_atom_site_refinement_flags_occupancy
_atom_site_disorder_assembly
_atom_site_disorder_group
C1 C 0.2253(3) 0.8540(2) 0.48274(19) 0.0343(8) Uani 1 1 d . U . . .
C2 C 0.2941(3) 0.8942(2) 0.42220(18) 0.0305(7) Uani 1 1 d . U . . .
H2 H 0.288489 0.956993 0.418564 0.037 Uiso 1 1 calc R U . . .
C3 C 0.3712(3) 0.8425(2) 0.36689(17) 0.0252(6) Uani 1 1 d . U . . .
C4 C 0.3796(2) 0.7508(2) 0.37319(17) 0.0250(6) Uani 1 1 d . U . . .
H4 H 0.431234 0.715496 0.335004 0.030 Uiso 1 1 calc R U . . .
C5 C 0.3133(3) 0.7101(2) 0.43481(17) 0.0260(6) Uani 1 1 d . U . . .
C6 C 0.2358(3) 0.7620(2) 0.48994(18) 0.0308(7) Uani 1 1 d . U . . .
H6 H 0.190267 0.734404 0.532326 0.037 Uiso 1 1 calc R U . . .
O7 O 0.1485(2) 0.91181(18) 0.53142(15) 0.0475(7) Uani 1 1 d . U . . .
C8 C 0.0820(4) 0.8740(3) 0.5989(2) 0.0486(10) Uani 1 1 d . U . . .
H8A H 0.127828 0.840442 0.634019 0.058 Uiso 1 1 calc R U . . .
H8B H 0.047835 0.831806 0.586220 0.058 Uiso 1 1 calc R U . . .
C9 C -0.0062(4) 0.9521(3) 0.6352(2) 0.0509(11) Uani 1 1 d . U . . .
H9A H -0.052728 0.983101 0.599921 0.061 Uiso 1 1 calc R U . . .
H9B H 0.029768 0.995978 0.643200 0.061 Uiso 1 1 calc R U . . .
C10 C -0.0804(4) 0.9228(3) 0.7113(2) 0.0471(10) Uani 1 1 d . U . . .
H10A H -0.109745 0.873469 0.705197 0.057 Uiso 1 1 calc R U . . .
H10B H -0.036619 0.899617 0.749236 0.057 Uiso 1 1 calc R U . . .
C11 C -0.1750(3) 1.0018(3) 0.7389(2) 0.0470(10) Uani 1 1 d . U . . .
H11A H -0.213199 1.028525 0.698176 0.056 Uiso 1 1 calc R U . . .
H11B H -0.144981 1.048467 0.748937 0.056 Uiso 1 1 calc R U . . .
C12 C -0.2583(3) 0.9767(3) 0.8100(2) 0.0451(10) Uani 1 1 d . U . . .
H12A H -0.323767 1.028564 0.821284 0.054 Uiso 1 1 calc R U . . .
H12B H -0.283014 0.925196 0.803008 0.054 Uiso 1 1 calc R U . . .
O13 O -0.20586(18) 0.95239(16) 0.87134(13) 0.0307(5) Uani 1 1 d . U . . .
C14 C -0.2502(3) 1.0009(2) 0.93018(18) 0.0271(7) Uani 1 1 d . U . . .
O15 O -0.3354(2) 1.05949(18) 0.93799(16) 0.0421(6) Uani 1 1 d . U . . .
C16 C -0.1835(3) 0.9724(2) 0.98611(18) 0.0287(7) Uani 1 1 d . U . . .
H16A H -0.212881 0.926406 1.024824 0.034 Uiso 1 1 calc R U . . .
H16B H -0.192943 1.025195 1.012265 0.034 Uiso 1 1 calc R U . . .
C17 C -0.0604(2) 0.9334(2) 0.95284(17) 0.0232(6) Uani 1 1 d . U . . .
H17A H -0.023012 0.912372 0.994428 0.028 Uiso 1 1 calc R U . . .
H17B H -0.049785 0.880604 0.926292 0.028 Uiso 1 1 calc R U . . .
C18 C -0.0089(3) 1.0031(2) 0.89781(18) 0.0236(6) Uani 1 1 d . U . . .
O19 O -0.0628(2) 1.08118(15) 0.88688(15) 0.0346(6) Uani 1 1 d . U . . .
N20 N 0.0981(2) 0.97451(19) 0.8648(2) 0.0372(7) Uani 1 1 d D U . . .
H020 H 0.135(3) 0.9217(15) 0.872(2) 0.030(10) Uiso 1 1 d D . . . .
C21 C 0.1604(6) 1.0433(5) 0.8346(4) 0.0310(15) Uani 0.554(5) 1 d D U P A 1
H21A H 0.238858 1.017168 0.835209 0.037 Uiso 0.554(5) 1 calc R U P A 1
H21B H 0.129446 1.094273 0.866132 0.037 Uiso 0.554(5) 1 calc R U P A 1
C22 C 0.1521(7) 1.0757(5) 0.7548(4) 0.0456(17) Uani 0.554(5) 1 d D U P A 1
H22A H 0.073835 1.106526 0.756498 0.055 Uiso 0.554(5) 1 calc R U P A 1
H22B H 0.195441 1.121407 0.733818 0.055 Uiso 0.554(5) 1 calc R U P A 1
C23 C 0.1907(7) 1.0053(5) 0.7015(4) 0.0471(18) Uani 0.554(5) 1 d D U P A 1
H23A H 0.175504 1.034193 0.652263 0.057 Uiso 0.554(5) 1 calc R U P A 1
H23B H 0.146637 0.960089 0.721882 0.057 Uiso 0.554(5) 1 calc R U P A 1
C24 C 0.3105(7) 0.9570(5) 0.6874(5) 0.0465(18) Uani 0.554(5) 1 d D U P A 1
H24A H 0.323103 0.915648 0.733169 0.056 Uiso 0.554(5) 1 calc R U P A 1
H24B H 0.354675 1.001664 0.678319 0.056 Uiso 0.554(5) 1 calc R U P A 1
C25 C 0.3494(7) 0.9031(6) 0.6197(4) 0.053(2) Uani 0.554(5) 1 d D U P A 1
H25A H 0.306040 0.857602 0.630088 0.064 Uiso 0.554(5) 1 calc R U P A 1
H25B H 0.332808 0.944593 0.574940 0.064 Uiso 0.554(5) 1 calc R U P A 1
C26 C 0.4692(8) 0.8557(6) 0.6001(5) 0.054(2) Uani 0.554(5) 1 d D U P A 1
H26A H 0.484849 0.809065 0.642401 0.065 Uiso 0.554(5) 1 calc R U P A 1
H26B H 0.513101 0.899732 0.594433 0.065 Uiso 0.554(5) 1 calc R U P A 1
C27 C 0.5056(7) 0.8105(6) 0.5266(5) 0.052(2) Uani 0.554(5) 1 d D U P A 1
H27A H 0.460573 0.767177 0.532649 0.062 Uiso 0.554(5) 1 calc R U P A 1
H27B H 0.489082 0.857564 0.484805 0.062 Uiso 0.554(5) 1 calc R U P A 1
C28 C 0.6266(9) 0.7609(8) 0.5037(7) 0.054(2) Uani 0.554(5) 1 d D U P A 1
H28A H 0.672211 0.803054 0.499989 0.065 Uiso 0.554(5) 1 calc R U P A 1
H28B H 0.642664 0.711099 0.543735 0.065 Uiso 0.554(5) 1 calc R U P A 1
C29 C 0.6587(6) 0.7226(6) 0.4292(4) 0.0470(19) Uani 0.554(5) 1 d D U P A 1
H29A H 0.637884 0.772466 0.390387 0.056 Uiso 0.554(5) 1 calc R U P A 1
H29B H 0.614445 0.678981 0.434293 0.056 Uiso 0.554(5) 1 calc R U P A 1
C30 C 0.7796(7) 0.6755(6) 0.3999(5) 0.0494(19) Uani 0.554(5) 1 d D U P A 1
H30A H 0.796735 0.614946 0.428423 0.059 Uiso 0.554(5) 1 calc R U P A 1
H30B H 0.826646 0.711040 0.407146 0.059 Uiso 0.554(5) 1 calc R U P A 1
C31 C 0.8057(11) 0.6655(8) 0.3066(7) 0.033(2) Uani 0.554(5) 1 d D U P A 1
H31A H 0.756585 0.714946 0.281395 0.040 Uiso 0.554(5) 1 calc R U P A 1
H31B H 0.883904 0.662938 0.279373 0.040 Uiso 0.554(5) 1 calc R U P A 1
C32 C 0.778(2) 0.5740(12) 0.3134(8) 0.037(3) Uani 0.554(5) 1 d D U P A 1
H32A H 0.837956 0.524947 0.329216 0.044 Uiso 0.554(5) 1 calc R U P A 1
H32B H 0.708587 0.573522 0.353204 0.044 Uiso 0.554(5) 1 calc R U P A 1
C21B C 0.1617(7) 1.0261(6) 0.7959(6) 0.038(2) Uani 0.446(5) 1 d D U P A 2
H21C H 0.204601 1.056405 0.814028 0.046 Uiso 0.446(5) 1 calc R U P A 2
H21D H 0.107081 1.074053 0.774041 0.046 Uiso 0.446(5) 1 calc R U P A 2
C22B C 0.2426(7) 0.9701(6) 0.7308(5) 0.0308(17) Uani 0.446(5) 1 d D U P A 2
H22C H 0.296345 0.920141 0.751689 0.037 Uiso 0.446(5) 1 calc R U P A 2
H22D H 0.200458 0.943334 0.708715 0.037 Uiso 0.446(5) 1 calc R U P A 2
C23B C 0.3046(8) 1.0300(7) 0.6688(5) 0.048(2) Uani 0.446(5) 1 d D U P A 2
H23C H 0.251250 1.086191 0.655294 0.058 Uiso 0.446(5) 1 calc R U P A 2
H23D H 0.357701 1.047009 0.688355 0.058 Uiso 0.446(5) 1 calc R U P A 2
C24B C 0.3660(9) 0.9826(8) 0.5989(6) 0.056(3) Uani 0.446(5) 1 d D U P A 2
H24C H 0.310922 0.968193 0.579506 0.068 Uiso 0.446(5) 1 calc R U P A 2
H24D H 0.399955 1.025939 0.559809 0.068 Uiso 0.446(5) 1 calc R U P A 2
C25B C 0.4510(12) 0.9011(9) 0.6055(6) 0.064(3) Uani 0.446(5) 1 d D U P A 2
H25C H 0.417238 0.852044 0.635656 0.077 Uiso 0.446(5) 1 calc R U P A 2
H25D H 0.501276 0.910773 0.632042 0.077 Uiso 0.446(5) 1 calc R U P A 2
C26B C 0.5151(10) 0.8744(9) 0.5278(6) 0.069(3) Uani 0.446(5) 1 d D U P A 2
H26C H 0.461109 0.878154 0.498940 0.082 Uiso 0.446(5) 1 calc R U P A 2
H26D H 0.556722 0.920223 0.502000 0.082 Uiso 0.446(5) 1 calc R U P A 2
C27B C 0.5917(16) 0.7870(13) 0.5218(8) 0.074(4) Uani 0.446(5) 1 d D U P A 2
H27C H 0.550135 0.739941 0.541089 0.089 Uiso 0.446(5) 1 calc R U P A 2
H27D H 0.642050 0.779637 0.554278 0.089 Uiso 0.446(5) 1 calc R U P A 2
C28B C 0.6605(10) 0.7727(10) 0.4404(6) 0.069(3) Uani 0.446(5) 1 d D U P A 2
H28C H 0.689894 0.825981 0.416456 0.082 Uiso 0.446(5) 1 calc R U P A 2
H28D H 0.613930 0.764811 0.410022 0.082 Uiso 0.446(5) 1 calc R U P A 2
C29B C 0.7598(11) 0.6848(9) 0.4431(7) 0.069(3) Uani 0.446(5) 1 d D U P A 2
H29C H 0.792587 0.685763 0.484464 0.083 Uiso 0.446(5) 1 calc R U P A 2
H29D H 0.730636 0.630410 0.454665 0.083 Uiso 0.446(5) 1 calc R U P A 2
C30B C 0.8497(10) 0.6784(7) 0.3683(6) 0.051(2) Uani 0.446(5) 1 d D U P A 2
H30C H 0.860951 0.738918 0.345884 0.061 Uiso 0.446(5) 1 calc R U P A 2
H30D H 0.920614 0.638404 0.376223 0.061 Uiso 0.446(5) 1 calc R U P A 2
C31B C 0.814(2) 0.6456(14) 0.3254(11) 0.062(5) Uani 0.446(5) 1 d D U P A 2
H31C H 0.865746 0.656860 0.275354 0.074 Uiso 0.446(5) 1 calc R U P A 2
H31D H 0.744197 0.691368 0.323745 0.074 Uiso 0.446(5) 1 calc R U P A 2
C32B C 0.787(3) 0.5591(17) 0.3158(12) 0.056(5) Uani 0.446(5) 1 d D U P A 2
H32C H 0.849425 0.506792 0.323274 0.068 Uiso 0.446(5) 1 calc R U P A 2
H32D H 0.720873 0.551011 0.356541 0.068 Uiso 0.446(5) 1 calc R U P A 2
N34 N 0.7673(2) 0.55706(19) 0.24239(16) 0.0303(6) Uani 1 1 d D U . . .
H034 H 0.824(2) 0.526(3) 0.215(2) 0.042(11) Uiso 1 1 d D . . . .
C35 C 0.6710(2) 0.5931(2) 0.22519(18) 0.0246(6) Uani 1 1 d . U . . .
O36 O 0.58971(18) 0.63777(15) 0.26906(13) 0.0313(5) Uani 1 1 d . U . . .
C37 C 0.6663(2) 0.5777(2) 0.15000(18) 0.0241(6) Uani 1 1 d . U . . .
H37 H 0.726652 0.537505 0.120033 0.029 Uiso 1 1 calc R U . . .
C38 C 0.5782(2) 0.6197(2) 0.12441(18) 0.0239(6) Uani 1 1 d . U . . .
H38 H 0.518624 0.660217 0.154543 0.029 Uiso 1 1 calc R U . . .
C39 C 0.5705(2) 0.60487(19) 0.04979(17) 0.0221(6) Uani 1 1 d . U . . .
O40 O 0.64733(16) 0.55383(13) 0.00841(12) 0.0238(5) Uani 1 1 d . U . . .
N41 N 0.4750(2) 0.64707(17) 0.03003(15) 0.0238(5) Uani 1 1 d . U . . .
C42 C 0.3883(3) 0.7177(2) 0.07124(19) 0.0287(7) Uani 1 1 d . U . . .
H42A H 0.336743 0.748478 0.039280 0.034 Uiso 1 1 calc R U . . .
H42B H 0.423078 0.763170 0.078036 0.034 Uiso 1 1 calc R U . . .
C43 C 0.3215(2) 0.6862(2) 0.14843(18) 0.0252(6) Uani 1 1 d . U . . .
C44 C 0.2638(3) 0.7501(2) 0.1986(2) 0.0344(7) Uani 1 1 d . U . . .
H44 H 0.267894 0.811123 0.184172 0.041 Uiso 1 1 calc R U . . .
C45 C 0.2001(3) 0.7260(3) 0.2697(2) 0.0409(9) Uani 1 1 d . U . . .
H45 H 0.161083 0.770288 0.303852 0.049 Uiso 1 1 calc R U . . .
C46 C 0.1933(3) 0.6372(3) 0.2910(2) 0.0385(8) Uani 1 1 d . U . . .
H46 H 0.149710 0.620368 0.339668 0.046 Uiso 1 1 calc R U . . .
C47 C 0.2506(3) 0.5732(2) 0.2407(2) 0.0350(8) Uani 1 1 d . U . . .
H47 H 0.245968 0.512261 0.254872 0.042 Uiso 1 1 calc R U . . .
C48 C 0.3145(3) 0.5975(2) 0.1699(2) 0.0318(7) Uani 1 1 d . U . . .
H48 H 0.353858 0.553138 0.135828 0.038 Uiso 1 1 calc R U . . .
C49 C 0.4670(3) 0.6332(2) -0.04414(19) 0.0268(6) Uani 1 1 d . U . . .
H49A H 0.388018 0.644570 -0.042832 0.032 Uiso 1 1 calc R U . . .
H49B H 0.503297 0.569378 -0.053467 0.032 Uiso 1 1 calc R U . . .
C50 C 0.5202(3) 0.6944(2) -0.10914(18) 0.0250(6) Uani 1 1 d . U . . .
C51 C 0.4652(3) 0.7847(2) -0.1238(2) 0.0306(7) Uani 1 1 d . U . . .
H51 H 0.394123 0.808579 -0.092075 0.037 Uiso 1 1 calc R U . . .
C52 C 0.5129(3) 0.8399(2) -0.1839(2) 0.0363(8) Uani 1 1 d . U . . .
H52 H 0.474678 0.901325 -0.192873 0.044 Uiso 1 1 calc R U . . .
C53 C 0.6149(3) 0.8066(3) -0.2307(2) 0.0408(9) Uani 1 1 d . U . . .
H53 H 0.646938 0.844578 -0.272352 0.049 Uiso 1 1 calc R U . . .
C54 C 0.6712(3) 0.7174(3) -0.2171(2) 0.0387(8) Uani 1 1 d . U . . .
H54 H 0.741995 0.694001 -0.249332 0.046 Uiso 1 1 calc R U . . .
C55 C 0.6239(3) 0.6618(2) -0.15582(19) 0.0309(7) Uani 1 1 d . U . . .
H55 H 0.663445 0.600889 -0.146156 0.037 Uiso 1 1 calc R U . . .
C61 C 0.3181(3) 0.6113(2) 0.44438(17) 0.0281(7) Uani 1 1 d . U . . .
O62 O 0.2474(2) 0.57966(18) 0.49322(14) 0.0396(6) Uani 1 1 d . U . . .
N63 N 0.4024(2) 0.55901(19) 0.39820(15) 0.0289(6) Uani 1 1 d D U . . .
H063 H 0.449(3) 0.580(3) 0.3646(19) 0.042(11) Uiso 1 1 d D . . . .
C64 C 0.4083(3) 0.4636(2) 0.4015(2) 0.0343(8) Uani 1 1 d . U . . .
H64A H 0.346937 0.457270 0.383755 0.041 Uiso 1 1 calc R U . . .
H64B H 0.399622 0.435605 0.454753 0.041 Uiso 1 1 calc R U . . .
C65 C 0.5168(3) 0.4153(2) 0.35299(18) 0.0278(7) Uani 1 1 d . U . . .
C66 C 0.6148(3) 0.4034(3) 0.3728(2) 0.0367(8) Uani 1 1 d . U . . .
H66 H 0.612994 0.426699 0.417052 0.044 Uiso 1 1 calc R U . . .
C67 C 0.7149(3) 0.3580(2) 0.3288(2) 0.0338(7) Uani 1 1 d . U . . .
H67 H 0.781127 0.350980 0.342895 0.041 Uiso 1 1 calc R U . . .
C68 C 0.7192(3) 0.3228(2) 0.26443(17) 0.0241(6) Uani 1 1 d . U . . .
C69 C 0.6224(3) 0.3359(3) 0.2444(2) 0.0346(8) Uani 1 1 d . U . . .
H69 H 0.624247 0.312904 0.199941 0.042 Uiso 1 1 calc R U . . .
C70 C 0.5226(3) 0.3818(3) 0.2877(2) 0.0353(8) Uani 1 1 d . U . . .
H70 H 0.456936 0.390497 0.272278 0.042 Uiso 1 1 calc R U . . .
C71 C 0.8277(3) 0.2711(2) 0.21778(19) 0.0275(7) Uani 1 1 d . U . . .
H71A H 0.887266 0.269677 0.240975 0.033 Uiso 1 1 calc R U . . .
H71B H 0.824530 0.208002 0.219500 0.033 Uiso 1 1 calc R U . . .
N72 N 0.8558(2) 0.30938(17) 0.13872(15) 0.0235(5) Uani 1 1 d D U . . .
H072 H 0.887(3) 0.351(2) 0.130(2) 0.037(11) Uiso 1 1 d D . . . .
C73 C 0.8395(2) 0.27739(18) 0.08240(18) 0.0212(6) Uani 1 1 d . U . . .
O74 O 0.79768(17) 0.21267(14) 0.09285(13) 0.0274(5) Uani 1 1 d . U . . .
C75 C 0.8772(2) 0.32136(18) 0.00368(17) 0.0197(6) Uani 1 1 d . U . . .
C76 C 0.9017(2) 0.27180(19) -0.05707(18) 0.0227(6) Uani 1 1 d . U . . .
H76 H 0.890864 0.212564 -0.048005 0.027 Uiso 1 1 calc R U . . .
C77 C 0.9414(2) 0.3079(2) -0.13018(19) 0.0247(6) Uani 1 1 d . U . . .
H77 H 0.958638 0.273084 -0.171188 0.030 Uiso 1 1 calc R U . . .
C78 C 0.9565(2) 0.3949(2) -0.14451(17) 0.0219(6) Uani 1 1 d . U . . .
H78 H 0.985384 0.419272 -0.194942 0.026 Uiso 1 1 calc R U . . .
C79 C 0.9287(2) 0.44605(18) -0.08413(16) 0.0180(5) Uani 1 1 d . U . . .
C80 C 0.8893(2) 0.40977(18) -0.01041(16) 0.0176(5) Uani 1 1 d . U . . .
H80 H 0.870535 0.444905 0.030565 0.021 Uiso 1 1 calc R U . . .
C81 C 0.9406(2) 0.54135(18) -0.10059(15) 0.0167(5) Uani 1 1 d . U . . .
O82 O 1.02711(16) 0.55952(13) -0.14192(11) 0.0207(4) Uani 1 1 d . U . . .
N83 N 0.8521(2) 0.60225(15) -0.06737(14) 0.0190(5) Uani 1 1 d D U . . .
H083 H 0.7937(19) 0.588(2) -0.0457(17) 0.016(8) Uiso 1 1 d D . . . .
C84 C 0.8434(3) 0.69944(18) -0.07908(17) 0.0221(6) Uani 1 1 d . U . . .
H84A H 0.811734 0.727024 -0.122765 0.027 Uiso 1 1 calc R U . . .
H84B H 0.918040 0.709793 -0.091057 0.027 Uiso 1 1 calc R U . . .
C85 C 0.7709(2) 0.74385(17) -0.00898(16) 0.0169(5) Uani 1 1 d . U . . .
C86 C 0.8093(2) 0.73224(18) 0.05502(16) 0.0196(6) Uani 1 1 d . U . . .
H86 H 0.879941 0.693113 0.055944 0.023 Uiso 1 1 calc R U . . .
C87 C 0.7457(3) 0.7771(2) 0.11756(17) 0.0232(6) Uani 1 1 d . U . . .
H87 H 0.773135 0.768912 0.160971 0.028 Uiso 1 1 calc R U . . .
C88 C 0.6421(2) 0.8341(2) 0.11733(18) 0.0248(6) Uani 1 1 d . U . . .
C89 C 0.6021(2) 0.84351(19) 0.05466(19) 0.0259(6) Uani 1 1 d . U . . .
H89 H 0.530250 0.880930 0.054635 0.031 Uiso 1 1 calc R U . . .
C90 C 0.6657(2) 0.79887(18) -0.00835(18) 0.0210(6) Uani 1 1 d . U . . .
H90 H 0.637337 0.805937 -0.051186 0.025 Uiso 1 1 calc R U . . .
Cl91 Cl 0.18504(13) 0.16272(11) 0.41705(8) 0.0792(4) Uani 1 1 d . U . . .
C91 C 0.5774(3) 0.8909(2) 0.1818(2) 0.0383(9) Uani 1 1 d . U . . .
H91A H 0.629739 0.910493 0.200166 0.046 Uiso 1 1 calc R U . . .
H91B H 0.527941 0.945765 0.162367 0.046 Uiso 1 1 calc R U . . .
Cl92 Cl 0.01670(12) 0.19106(10) 0.56012(9) 0.0795(4) Uani 1 1 d . U . . .
N92 N 0.5110(2) 0.84341(19) 0.24562(15) 0.0275(6) Uani 1 1 d D U . . .
H092 H 0.527(4) 0.7869(13) 0.250(2) 0.045(12) Uiso 1 1 d D . . . .
C93 C 0.4398(2) 0.8913(2) 0.30159(18) 0.0256(6) Uani 1 1 d . U . . .
O94 O 0.4288(2) 0.97299(16) 0.29838(14) 0.0341(5) Uani 1 1 d . U . . .
C95 C 0.1403(5) 0.1235(4) 0.5121(3) 0.0663(13) Uani 1 1 d . U . . .
H95A H 0.131153 0.061837 0.515395 0.080 Uiso 1 1 calc R U . . .
H95B H 0.198120 0.119226 0.537777 0.080 Uiso 1 1 calc R U . . .
C99 C 0.9956(4) 0.6063(4) 0.5835(3) 0.0661(14) Uani 1 1 d D U . . .
H99A H 0.988793 0.663325 0.548999 0.079 Uiso 1 1 calc R U . B 1
H99B H 1.069932 0.566532 0.564119 0.079 Uiso 1 1 calc R U . B 1
Cl3 Cl 0.98377(11) 0.63077(13) 0.67603(11) 0.0722(6) Uani 0.861(5) 1 d D U P C 1
Cl4 Cl 0.89542(17) 0.55371(16) 0.58170(13) 0.0857(7) Uani 0.861(5) 1 d D U P C 1
Cl3' Cl 0.9672(11) 0.6853(9) 0.6377(8) 0.089(4) Uiso 0.139(5) 1 d D U P C 2
Cl4' Cl 0.9379(10) 0.5214(7) 0.6107(7) 0.066(3) Uiso 0.139(5) 1 d D U P C 2

loop_
_atom_site_aniso_label
_atom_site_aniso_U_11
_atom_site_aniso_U_22
_atom_site_aniso_U_33
_atom_site_aniso_U_23
_atom_site_aniso_U_13
_atom_site_aniso_U_12
C1 0.0310(17) 0.0419(19) 0.0202(16) -0.0114(14) 0.0056(13) -0.0020(15)
C2 0.0320(17) 0.0322(17) 0.0212(15) -0.0076(13) 0.0001(13) -0.0031(13)
C3 0.0230(14) 0.0325(16) 0.0166(14) -0.0059(12) -0.0014(11) -0.0036(12)
C4 0.0214(14) 0.0330(16) 0.0164(14) -0.0072(12) 0.0015(11) -0.0042(12)
C5 0.0222(14) 0.0358(17) 0.0193(15) -0.0070(12) -0.0024(12) -0.0067(13)
C6 0.0291(16) 0.0386(18) 0.0181(15) -0.0035(13) 0.0036(12) -0.0085(14)
O7 0.0515(16) 0.0400(14) 0.0292(13) -0.0123(11) 0.0186(12) -0.0034(12)
C8 0.052(2) 0.045(2) 0.031(2) -0.0113(17) 0.0174(17) -0.0109(19)
C9 0.051(2) 0.044(2) 0.037(2) -0.0106(17) 0.0143(18) -0.0023(18)
C10 0.058(2) 0.037(2) 0.034(2) -0.0111(16) 0.0094(18) -0.0110(18)
C11 0.037(2) 0.060(3) 0.0307(19) -0.0074(18) -0.0010(16) 0.0018(18)
C12 0.0275(18) 0.074(3) 0.0321(19) -0.0091(18) -0.0054(15) -0.0107(18)
O13 0.0272(11) 0.0348(12) 0.0283(12) -0.0031(10) -0.0040(9) -0.0088(10)
C14 0.0235(15) 0.0212(15) 0.0273(16) 0.0007(12) 0.0034(12) -0.0044(12)
O15 0.0282(13) 0.0380(14) 0.0467(16) -0.0040(12) -0.0048(11) 0.0063(11)
C16 0.0304(16) 0.0228(15) 0.0227(15) -0.0010(12) 0.0029(13) -0.0020(12)
C17 0.0260(15) 0.0210(14) 0.0202(14) -0.0016(11) -0.0060(12) -0.0030(12)
C18 0.0271(15) 0.0204(14) 0.0290(16) -0.0050(12) -0.0112(12) -0.0092(12)
O19 0.0332(13) 0.0182(11) 0.0509(15) 0.0001(10) -0.0114(11) -0.0064(9)
N20 0.0244(14) 0.0220(14) 0.060(2) 0.0047(13) -0.0049(13) -0.0100(12)
C21 0.036(3) 0.038(4) 0.026(3) -0.005(3) -0.004(3) -0.024(3)
C22 0.056(4) 0.048(4) 0.036(4) 0.009(3) -0.009(3) -0.029(3)
C23 0.058(4) 0.055(4) 0.032(4) 0.000(3) -0.005(3) -0.029(4)
C24 0.055(4) 0.046(4) 0.048(4) -0.008(3) -0.022(4) -0.015(3)
C25 0.070(5) 0.059(5) 0.034(4) -0.005(3) -0.008(3) -0.028(4)
C26 0.084(6) 0.042(5) 0.041(4) -0.006(4) -0.016(4) -0.020(4)
C27 0.054(5) 0.051(5) 0.051(5) -0.016(4) -0.011(4) -0.011(4)
C28 0.056(6) 0.056(6) 0.047(6) -0.006(4) -0.011(4) -0.012(4)
C29 0.051(4) 0.048(4) 0.032(4) 0.000(3) 0.004(3) -0.016(4)
C30 0.055(5) 0.054(5) 0.039(4) -0.019(4) -0.006(4) -0.012(4)
C31 0.026(4) 0.036(4) 0.036(6) -0.017(4) -0.007(4) 0.004(3)
C32 0.040(6) 0.027(5) 0.040(5) -0.007(4) -0.022(4) 0.010(5)
C21B 0.033(4) 0.034(5) 0.042(5) 0.003(4) 0.003(4) -0.019(3)
C22B 0.029(4) 0.038(4) 0.027(4) 0.000(3) -0.011(3) -0.010(3)
C23B 0.052(5) 0.054(6) 0.033(4) -0.002(4) 0.002(4) -0.022(4)
C24B 0.055(6) 0.067(6) 0.051(5) -0.019(5) -0.007(4) -0.021(4)
C25B 0.081(8) 0.056(7) 0.043(6) -0.008(5) 0.006(5) -0.019(5)
C26B 0.072(7) 0.075(7) 0.059(6) -0.029(5) 0.005(5) -0.026(5)
C27B 0.070(10) 0.084(9) 0.055(7) -0.012(6) 0.011(6) -0.023(6)
C28B 0.078(6) 0.090(7) 0.050(6) -0.045(6) 0.025(5) -0.058(5)
C29B 0.088(8) 0.079(7) 0.042(6) -0.011(6) 0.008(6) -0.047(5)
C30B 0.053(6) 0.057(6) 0.045(5) 0.001(4) -0.007(4) -0.026(4)
C31B 0.060(9) 0.092(12) 0.042(8) -0.018(7) -0.010(6) -0.030(9)
C32B 0.060(10) 0.057(11) 0.055(8) -0.036(8) -0.027(7) 0.013(8)
N34 0.0255(14) 0.0302(14) 0.0309(15) -0.0115(12) -0.0036(12) 0.0007(11)
C35 0.0224(14) 0.0186(14) 0.0283(16) -0.0026(12) -0.0002(12) -0.0046(11)
O36 0.0255(11) 0.0305(12) 0.0296(12) -0.0078(10) 0.0034(9) -0.0027(9)
C37 0.0204(14) 0.0187(14) 0.0278(16) -0.0041(12) 0.0023(12) -0.0046(11)
C38 0.0180(14) 0.0186(14) 0.0308(16) -0.0034(12) 0.0011(12) -0.0054(11)
C39 0.0190(14) 0.0163(13) 0.0289(16) 0.0018(11) -0.0015(12) -0.0087(11)
O40 0.0192(10) 0.0182(10) 0.0308(12) -0.0051(9) -0.0008(9) -0.0041(8)
N41 0.0164(12) 0.0205(12) 0.0303(14) -0.0004(10) -0.0011(10) -0.0051(9)
C42 0.0200(14) 0.0201(14) 0.0374(18) -0.0008(13) -0.0004(13) -0.0007(12)
C43 0.0155(13) 0.0277(15) 0.0296(16) -0.0016(12) -0.0049(12) -0.0032(11)
C44 0.0403(19) 0.0316(17) 0.0323(18) -0.0051(14) -0.0074(15) -0.0114(15)
C45 0.048(2) 0.042(2) 0.0294(18) -0.0130(15) -0.0042(16) -0.0080(17)
C46 0.0372(19) 0.049(2) 0.0234(17) 0.0015(15) -0.0037(14) -0.0103(16)
C47 0.0306(17) 0.0291(17) 0.0368(19) 0.0052(14) -0.0023(14) -0.0067(14)
C48 0.0244(15) 0.0243(15) 0.0362(18) -0.0003(13) 0.0019(13) -0.0023(12)
C49 0.0227(15) 0.0251(15) 0.0354(17) -0.0009(13) -0.0079(13) -0.0115(12)
C50 0.0286(15) 0.0282(15) 0.0258(15) -0.0031(12) -0.0097(12) -0.0156(13)
C51 0.0316(17) 0.0288(16) 0.0352(18) -0.0017(13) -0.0118(14) -0.0114(13)
C52 0.048(2) 0.0302(17) 0.0364(19) 0.0035(14) -0.0163(16) -0.0170(15)
C53 0.055(2) 0.049(2) 0.0287(18) 0.0020(16) -0.0120(16) -0.0320(19)
C54 0.0404(19) 0.055(2) 0.0249(17) -0.0137(16) 0.0012(15) -0.0228(17)
C55 0.0325(17) 0.0325(17) 0.0319(17) -0.0090(14) -0.0081(14) -0.0112(14)
C61 0.0291(16) 0.0368(17) 0.0172(14) -0.0053(13) -0.0010(12) -0.0103(13)
O62 0.0394(14) 0.0425(14) 0.0295(13) -0.0089(11) 0.0127(11) -0.0184(12)
N63 0.0299(14) 0.0307(14) 0.0214(13) -0.0033(11) 0.0036(11) -0.0108(12)
C64 0.0341(17) 0.0344(18) 0.0297(17) -0.0058(14) 0.0060(14) -0.0152(14)
C65 0.0322(16) 0.0260(15) 0.0227(15) 0.0006(12) -0.0013(13) -0.0116(13)
C66 0.0412(19) 0.047(2) 0.0254(17) -0.0094(15) -0.0091(15) -0.0125(16)
C67 0.0332(17) 0.0417(19) 0.0300(17) -0.0021(14) -0.0121(14) -0.0117(15)
C68 0.0293(15) 0.0194(14) 0.0236(15) 0.0038(11) -0.0063(12) -0.0106(12)
C69 0.0289(16) 0.048(2) 0.0286(17) -0.0145(15) -0.0063(14) -0.0077(15)
C70 0.0277(17) 0.047(2) 0.0354(19) -0.0110(16) -0.0112(14) -0.0089(15)
C71 0.0266(15) 0.0210(14) 0.0323(17) 0.0026(12) -0.0073(13) -0.0059(12)
N72 0.0235(13) 0.0181(12) 0.0276(13) -0.0007(10) -0.0032(10) -0.0079(10)
C73 0.0128(12) 0.0149(13) 0.0323(16) -0.0049(11) -0.0023(11) 0.0000(10)
O74 0.0214(10) 0.0196(10) 0.0401(13) -0.0028(9) -0.0023(9) -0.0095(8)
C75 0.0109(12) 0.0159(13) 0.0313(15) -0.0045(11) -0.0046(11) -0.0017(10)
C76 0.0164(13) 0.0168(13) 0.0380(17) -0.0093(12) -0.0093(12) -0.0028(10)
C77 0.0238(15) 0.0215(14) 0.0322(16) -0.0122(12) -0.0095(13) -0.0029(11)
C78 0.0207(14) 0.0220(14) 0.0241(15) -0.0080(11) -0.0065(12) -0.0032(11)
C79 0.0125(12) 0.0166(13) 0.0255(14) -0.0061(11) -0.0067(11) -0.0006(10)
C80 0.0133(12) 0.0154(13) 0.0230(14) -0.0077(11) -0.0028(11) -0.0004(10)
C81 0.0182(13) 0.0175(13) 0.0161(13) -0.0050(10) -0.0059(11) -0.0033(10)
O82 0.0192(10) 0.0204(10) 0.0212(10) -0.0067(8) 0.0009(8) -0.0068(8)
N83 0.0164(11) 0.0137(11) 0.0243(13) -0.0045(9) 0.0002(10) -0.0039(9)
C84 0.0267(15) 0.0133(13) 0.0229(15) -0.0035(11) -0.0011(12) -0.0043(11)
C85 0.0160(12) 0.0106(12) 0.0216(14) -0.0023(10) -0.0003(11) -0.0042(10)
C86 0.0175(13) 0.0162(13) 0.0230(14) 0.0005(11) -0.0040(11) -0.0041(10)
C87 0.0280(15) 0.0228(14) 0.0194(14) -0.0012(11) -0.0019(12) -0.0125(12)
C88 0.0246(15) 0.0191(14) 0.0267(15) -0.0082(12) 0.0094(12) -0.0124(12)
C89 0.0143(13) 0.0162(13) 0.0417(18) -0.0052(12) 0.0014(12) -0.0034(11)
C90 0.0181(13) 0.0163(13) 0.0291(15) -0.0004(11) -0.0076(12) -0.0048(11)
Cl91 0.0731(9) 0.0777(9) 0.0658(8) -0.0011(7) 0.0064(7) -0.0169(7)
C91 0.0363(18) 0.0311(17) 0.040(2) -0.0189(15) 0.0189(15) -0.0173(15)
Cl92 0.0690(8) 0.0633(8) 0.0756(9) -0.0005(7) 0.0106(7) -0.0054(6)
N92 0.0261(13) 0.0253(14) 0.0251(14) -0.0097(11) 0.0068(11) -0.0070(11)
C93 0.0205(14) 0.0298(16) 0.0242(15) -0.0097(12) -0.0010(12) -0.0036(12)
O94 0.0353(13) 0.0288(12) 0.0316(13) -0.0137(10) 0.0052(10) -0.0062(10)
C95 0.069(3) 0.057(3) 0.063(3) -0.005(2) -0.008(3) -0.011(2)
C99 0.039(2) 0.074(3) 0.076(3) 0.012(3) -0.006(2) -0.023(2)
Cl3 0.0359(7) 0.0877(13) 0.0811(12) -0.0239(10) -0.0124(7) 0.0085(7)
Cl4 0.0702(11) 0.1050(15) 0.0906(13) 0.0090(11) -0.0145(10) -0.0538(11)

loop_
_atom_type_symbol
_atom_type_description
_atom_type_scat_dispersion_real
_atom_type_scat_dispersion_imag
_atom_type_scat_source
C C 0.0033 0.0016 'International Tables Vol C Tables 4.2.6.8 and 6.1.1.4'
H H 0.0000 0.0000 'International Tables Vol C Tables 4.2.6.8 and 6.1.1.4'
Cl Cl 0.1484 0.1585 'International Tables Vol C Tables 4.2.6.8 and 6.1.1.4'
N N 0.0061 0.0033 'International Tables Vol C Tables 4.2.6.8 and 6.1.1.4'
O O 0.0106 0.0060 'International Tables Vol C Tables 4.2.6.8 and 6.1.1.4'

loop_
_geom_angle_atom_site_label_1
_geom_angle_atom_site_label_2
_geom_angle_atom_site_label_3
_geom_angle
O7 C1 C6 124.5(3)
O7 C1 C2 115.2(3)
C6 C1 C2 120.3(3)
C1 C2 C3 120.0(3)
C1 C2 H2 120.0
C3 C2 H2 120.0
C4 C3 C2 119.5(3)
C4 C3 C93 123.5(3)
C2 C3 C93 117.0(3)
C3 C4 C5 120.5(3)
C3 C4 H4 119.7
C5 C4 H4 119.7
C4 C5 C6 119.8(3)
C4 C5 C61 122.9(3)
C6 C5 C61 117.2(3)
C1 C6 C5 119.7(3)
C1 C6 H6 120.1
C5 C6 H6 120.1
C1 O7 C8 118.1(3)
O7 C8 C9 106.8(3)
O7 C8 H8A 110.4
C9 C8 H8A 110.4
O7 C8 H8B 110.4
C9 C8 H8B 110.4
H8A C8 H8B 108.6
C8 C9 C10 113.1(3)
C8 C9 H9A 109.0
C10 C9 H9A 109.0
C8 C9 H9B 109.0
C10 C9 H9B 109.0
H9A C9 H9B 107.8
C11 C10 C9 110.0(3)
C11 C10 H10A 109.7
C9 C10 H10A 109.7
C11 C10 H10B 109.7
C9 C10 H10B 109.7
H10A C10 H10B 108.2
C10 C11 C12 113.5(4)
C10 C11 H11A 108.9
C12 C11 H11A 108.9
C10 C11 H11B 108.9
C12 C11 H11B 108.9
H11A C11 H11B 107.7
O13 C12 C11 107.9(3)
O13 C12 H12A 110.1
C11 C12 H12A 110.1
O13 C12 H12B 110.1
C11 C12 H12B 110.1
H12A C12 H12B 108.4
C14 O13 C12 117.6(3)
O15 C14 O13 124.5(3)
O15 C14 C16 123.9(3)
O13 C14 C16 111.5(3)
C14 C16 C17 114.8(3)
C14 C16 H16A 108.6
C17 C16 H16A 108.6
C14 C16 H16B 108.6
C17 C16 H16B 108.6
H16A C16 H16B 107.5
C18 C17 C16 111.1(2)
C18 C17 H17A 109.4
C16 C17 H17A 109.4
C18 C17 H17B 109.4
C16 C17 H17B 109.4
H17A C17 H17B 108.0
O19 C18 N20 123.2(3)
O19 C18 C17 121.5(3)
N20 C18 C17 115.3(3)
C18 N20 C21 117.1(4)
C18 N20 C21B 124.2(4)
C18 N20 H020 124(3)
C21 N20 H020 116(3)
C21B N20 H020 111(3)
N20 C21 C22 108.0(5)
N20 C21 H21A 110.1
C22 C21 H21A 110.1
N20 C21 H21B 110.1
C22 C21 H21B 110.1
H21A C21 H21B 108.4
C23 C22 C21 116.2(7)
C23 C22 H22A 108.2
C21 C22 H22A 108.2
C23 C22 H22B 108.2
C21 C22 H22B 108.2
H22A C22 H22B 107.4
C22 C23 C24 115.3(7)
C22 C23 H23A 108.5
C24 C23 H23A 108.5
C22 C23 H23B 108.5
C24 C23 H23B 108.5
H23A C23 H23B 107.5
C23 C24 C25 112.0(6)
C23 C24 H24A 109.2
C25 C24 H24A 109.2
C23 C24 H24B 109.2
C25 C24 H24B 109.2
H24A C24 H24B 107.9
C26 C25 C24 115.3(7)
C26 C25 H25A 108.5
C24 C25 H25A 108.5
C26 C25 H25B 108.5
C24 C25 H25B 108.5
H25A C25 H25B 107.5
C25 C26 C27 112.7(8)
C25 C26 H26A 109.1
C27 C26 H26A 109.1
C25 C26 H26B 109.1
C27 C26 H26B 109.1
H26A C26 H26B 107.8
C28 C27 C26 115.2(8)
C28 C27 H27A 108.5
C26 C27 H27A 108.5
C28 C27 H27B 108.5
C26 C27 H27B 108.5
H27A C27 H27B 107.5
C29 C28 C27 112.8(9)
C29 C28 H28A 109.0
C27 C28 H28A 109.0
C29 C28 H28B 109.0
C27 C28 H28B 109.0
H28A C28 H28B 107.8
C28 C29 C30 116.5(8)
C28 C29 H29A 108.2
C30 C29 H29A 108.2
C28 C29 H29B 108.2
C30 C29 H29B 108.2
H29A C29 H29B 107.3
C29 C30 C31 108.9(7)
C29 C30 H30A 109.9
C31 C30 H30A 109.9
C29 C30 H30B 109.9
C31 C30 H30B 109.9
H30A C30 H30B 108.3
C32 C31 C30 99.0(9)
C32 C31 H31A 112.0
C30 C31 H31A 112.0
C32 C31 H31B 112.0
C30 C31 H31B 112.0
H31A C31 H31B 109.6
N34 C32 C31 111.8(11)
N34 C32 H32A 109.3
C31 C32 H32A 109.3
N34 C32 H32B 109.3
C31 C32 H32B 109.3
H32A C32 H32B 107.9
N20 C21B C22B 117.1(6)
N20 C21B H21C 108.0
C22B C21B H21C 108.0
N20 C21B H21D 108.0
C22B C21B H21D 108.0
H21C C21B H21D 107.3
C23B C22B C21B 110.7(7)
C23B C22B H22C 109.5
C21B C22B H22C 109.5
C23B C22B H22D 109.5
C21B C22B H22D 109.5
H22C C22B H22D 108.1
C24B C23B C22B 111.5(8)
C24B C23B H23C 109.3
C22B C23B H23C 109.3
C24B C23B H23D 109.3
C22B C23B H23D 109.3
H23C C23B H23D 108.0
C25B C24B C23B 118.3(10)
C25B C24B H24C 107.7
C23B C24B H24C 107.7
C25B C24B H24D 107.7
C23B C24B H24D 107.7
H24C C24B H24D 107.1
C24B C25B C26B 109.6(11)
C24B C25B H25C 109.8
C26B C25B H25C 109.8
C24B C25B H25D 109.8
C26B C25B H25D 109.8
H25C C25B H25D 108.2
C27B C26B C25B 118.5(12)
C27B C26B H26C 107.7
C25B C26B H26C 107.7
C27B C26B H26D 107.7
C25B C26B H26D 107.7
H26C C26B H26D 107.1
C26B C27B C28B 113.0(14)
C26B C27B H27C 109.0
C28B C27B H27C 109.0
C26B C27B H27D 109.0
C28B C27B H27D 109.0
H27C C27B H27D 107.8
C27B C28B C29B 108.3(12)
C27B C28B H28C 110.0
C29B C28B H28C 110.0
C27B C28B H28D 110.0
C29B C28B H28D 110.0
H28C C28B H28D 108.4
C30B C29B C28B 112.2(10)
C30B C29B H29C 109.2
C28B C29B H29C 109.2
C30B C29B H29D 109.2
C28B C29B H29D 109.2
H29C C29B H29D 107.9
C31B C30B C29B 105.2(14)
C31B C30B H30C 110.7
C29B C30B H30C 110.7
C31B C30B H30D 110.7
C29B C30B H30D 110.7
H30C C30B H30D 108.8
C30B C31B C32B 142.5(16)
C30B C31B H31C 101.3
C32B C31B H31C 101.3
C30B C31B H31D 101.3
C32B C31B H31D 101.3
H31C C31B H31D 104.6
N34 C32B C31B 115.9(17)
N34 C32B H32C 108.3
C31B C32B H32C 108.3
N34 C32B H32D 108.3
C31B C32B H32D 108.3
H32C C32B H32D 107.4
C35 N34 C32 118.6(10)
C35 N34 C32B 124.8(15)
C35 N34 H034 126(3)
C32 N34 H034 116(3)
C32B N34 H034 109(3)
O36 C35 N34 122.2(3)
O36 C35 C37 121.7(3)
N34 C35 C37 116.2(3)
C38 C37 C35 120.2(3)
C38 C37 H37 119.9
C35 C37 H37 119.9
C37 C38 C39 121.5(3)
C37 C38 H38 119.2
C39 C38 H38 119.2
O40 C39 N41 121.6(3)
O40 C39 C38 121.0(3)
N41 C39 C38 117.4(3)
C39 N41 C42 123.6(3)
C39 N41 C49 117.7(3)
C42 N41 C49 117.7(3)
N41 C42 C43 115.8(3)
N41 C42 H42A 108.3
C43 C42 H42A 108.3
N41 C42 H42B 108.3
C43 C42 H42B 108.3
H42A C42 H42B 107.4
C44 C43 C48 119.2(3)
C44 C43 C42 117.7(3)
C48 C43 C42 123.1(3)
C43 C44 C45 120.6(3)
C43 C44 H44 119.7
C45 C44 H44 119.7
C44 C45 C46 120.0(3)
C44 C45 H45 120.0
C46 C45 H45 120.0
C47 C46 C45 119.5(3)
C47 C46 H46 120.3
C45 C46 H46 120.3
C48 C47 C46 120.3(3)
C48 C47 H47 119.9
C46 C47 H47 119.9
C47 C48 C43 120.4(3)
C47 C48 H48 119.8
C43 C48 H48 119.8
N41 C49 C50 112.7(2)
N41 C49 H49A 109.1
C50 C49 H49A 109.1
N41 C49 H49B 109.1
C50 C49 H49B 109.1
H49A C49 H49B 107.8
C55 C50 C51 118.3(3)
C55 C50 C49 120.7(3)
C51 C50 C49 120.9(3)
C52 C51 C50 120.8(3)
C52 C51 H51 119.6
C50 C51 H51 119.6
C53 C52 C51 120.5(3)
C53 C52 H52 119.7
C51 C52 H52 119.7
C52 C53 C54 119.7(3)
C52 C53 H53 120.2
C54 C53 H53 120.2
C53 C54 C55 120.0(3)
C53 C54 H54 120.0
C55 C54 H54 120.0
C50 C55 C54 120.6(3)
C50 C55 H55 119.7
C54 C55 H55 119.7
O62 C61 N63 121.4(3)
O62 C61 C5 121.3(3)
N63 C61 C5 117.3(3)
C61 N63 C64 120.0(3)
C61 N63 H063 122(3)
C64 N63 H063 118(3)
N63 C64 C65 111.0(3)
N63 C64 H64A 109.4
C65 C64 H64A 109.4
N63 C64 H64B 109.4
C65 C64 H64B 109.4
H64A C64 H64B 108.0
C70 C65 C66 118.0(3)
C70 C65 C64 121.4(3)
C66 C65 C64 120.5(3)
C67 C66 C65 120.9(3)
C67 C66 H66 119.6
C65 C66 H66 119.6
C66 C67 C68 120.5(3)
C66 C67 H67 119.8
C68 C67 H67 119.8
C69 C68 C67 118.5(3)
C69 C68 C71 121.0(3)
C67 C68 C71 120.5(3)
C68 C69 C70 121.2(3)
C68 C69 H69 119.4
C70 C69 H69 119.4
C69 C70 C65 120.9(3)
C69 C70 H70 119.6
C65 C70 H70 119.6
N72 C71 C68 113.7(2)
N72 C71 H71A 108.8
C68 C71 H71A 108.8
N72 C71 H71B 108.8
C68 C71 H71B 108.8
H71A C71 H71B 107.7
C73 N72 C71 123.3(3)
C73 N72 H072 121(3)
C71 N72 H072 115(3)
O74 C73 N72 122.8(3)
O74 C73 C75 120.1(3)
N72 C73 C75 117.0(2)
C76 C75 C80 119.4(3)
C76 C75 C73 118.4(3)
C80 C75 C73 122.2(3)
C77 C76 C75 120.5(3)
C77 C76 H76 119.7
C75 C76 H76 119.7
C76 C77 C78 120.5(3)
C76 C77 H77 119.8
C78 C77 H77 119.8
C77 C78 C79 119.3(3)
C77 C78 H78 120.3
C79 C78 H78 120.3
C80 C79 C78 120.4(3)
C80 C79 C81 120.8(2)
C78 C79 C81 118.9(3)
C79 C80 C75 119.9(3)
C79 C80 H80 120.0
C75 C80 H80 120.0
O82 C81 N83 124.2(3)
O82 C81 C79 121.3(2)
N83 C81 C79 114.5(2)
C81 N83 C84 123.6(2)
C81 N83 H083 120(2)
C84 N83 H083 115(2)
N83 C84 C85 110.8(2)
N83 C84 H84A 109.5
C85 C84 H84A 109.5
N83 C84 H84B 109.5
C85 C84 H84B 109.5
H84A C84 H84B 108.1
C86 C85 C90 118.9(3)
C86 C85 C84 120.5(2)
C90 C85 C84 120.6(3)
C87 C86 C85 120.6(3)
C87 C86 H86 119.7
C85 C86 H86 119.7
C86 C87 C88 120.4(3)
C86 C87 H87 119.8
C88 C87 H87 119.8
C89 C88 C87 119.1(3)
C89 C88 C91 120.0(3)
C87 C88 C91 120.7(3)
C88 C89 C90 120.6(3)
C88 C89 H89 119.7
C90 C89 H89 119.7
C89 C90 C85 120.2(3)
C89 C90 H90 119.9
C85 C90 H90 119.9
N92 C91 C88 113.4(3)
N92 C91 H91A 108.9
C88 C91 H91A 108.9
N92 C91 H91B 108.9
C88 C91 H91B 108.9
H91A C91 H91B 107.7
C93 N92 C91 118.1(3)
C93 N92 H092 122(3)
C91 N92 H092 119(3)
O94 C93 N92 121.0(3)
O94 C93 C3 121.0(3)
N92 C93 C3 118.0(3)
Cl92 C95 Cl91 114.0(3)
Cl92 C95 H95A 108.8
Cl91 C95 H95A 108.8
Cl92 C95 H95B 108.8
Cl91 C95 H95B 108.8
H95A C95 H95B 107.7
Cl3' C99 Cl4' 121.3(7)
Cl4 C99 Cl3 112.9(3)
Cl4 C99 H99A 109.0
Cl3 C99 H99A 109.0
Cl4 C99 H99B 109.0
Cl3 C99 H99B 109.0
H99A C99 H99B 107.8

loop_
_geom_bond_atom_site_label_1
_geom_bond_atom_site_label_2
_geom_bond_distance
C1 O7 1.366(4)
C1 C6 1.382(5)
C1 C2 1.388(5)
C2 C3 1.390(4)
C2 H2 0.9500
C3 C4 1.384(5)
C3 C93 1.502(4)
C4 C5 1.386(4)
C4 H4 0.9500
C5 C6 1.392(4)
C5 C61 1.498(5)
C6 H6 0.9500
O7 C8 1.430(4)
C8 C9 1.511(5)
C8 H8A 0.9900
C8 H8B 0.9900
C9 C10 1.532(5)
C9 H9A 0.9900
C9 H9B 0.9900
C10 C11 1.507(5)
C10 H10A 0.9900
C10 H10B 0.9900
C11 C12 1.510(5)
C11 H11A 0.9900
C11 H11B 0.9900
C12 O13 1.438(4)
C12 H12A 0.9900
C12 H12B 0.9900
O13 C14 1.331(4)
C14 O15 1.206(4)
C14 C16 1.476(5)
C16 C17 1.523(4)
C16 H16A 0.9900
C16 H16B 0.9900
C17 C18 1.509(4)
C17 H17A 0.9900
C17 H17B 0.9900
C18 O19 1.228(4)
C18 N20 1.326(4)
N20 C21 1.462(6)
N20 C21B 1.531(8)
N20 H020 0.833(19)
C21 C22 1.498(8)
C21 H21A 0.9900
C21 H21B 0.9900
C22 C23 1.489(11)
C22 H22A 0.9900
C22 H22B 0.9900
C23 C24 1.493(10)
C23 H23A 0.9900
C23 H23B 0.9900
C24 C25 1.517(11)
C24 H24A 0.9900
C24 H24B 0.9900
C25 C26 1.489(11)
C25 H25A 0.9900
C25 H25B 0.9900
C26 C27 1.535(12)
C26 H26A 0.9900
C26 H26B 0.9900
C27 C28 1.514(10)
C27 H27A 0.9900
C27 H27B 0.9900
C28 C29 1.503(13)
C28 H28A 0.9900
C28 H28B 0.9900
C29 C30 1.514(10)
C29 H29A 0.9900
C29 H29B 0.9900
C30 C31 1.690(15)
C30 H30A 0.9900
C30 H30B 0.9900
C31 C32 1.540(10)
C31 H31A 0.9900
C31 H31B 0.9900
C32 N34 1.448(10)
C32 H32A 0.9900
C32 H32B 0.9900
C21B C22B 1.558(10)
C21B H21C 0.9900
C21B H21D 0.9900
C22B C23B 1.529(12)
C22B H22C 0.9900
C22B H22D 0.9900
C23B C24B 1.503(10)
C23B H23C 0.9900
C23B H23D 0.9900
C24B C25B 1.435(18)
C24B H24C 0.9900
C24B H24D 0.9900
C25B C26B 1.500(11)
C25B H25C 0.9900
C25B H25D 0.9900
C26B C27B 1.43(2)
C26B H26C 0.9900
C26B H26D 0.9900
C27B C28B 1.529(11)
C27B H27C 0.9900
C27B H27D 0.9900
C28B C29B 1.59(2)
C28B H28C 0.9900
C28B H28D 0.9900
C29B C30B 1.526(11)
C29B H29C 0.9900
C29B H29D 0.9900
C30B C31B 1.27(2)
C30B H30C 0.9900
C30B H30D 0.9900
C31B C32B 1.543(13)
C31B H31C 0.9900
C31B H31D 0.9900
C32B N34 1.470(13)
C32B H32C 0.9900
C32B H32D 0.9900
N34 C35 1.329(4)
N34 H034 0.838(19)
C35 O36 1.241(4)
C35 C37 1.481(5)
C37 C38 1.324(4)
C37 H37 0.9500
C38 C39 1.483(5)
C38 H38 0.9500
C39 O40 1.237(4)
C39 N41 1.353(4)
N41 C42 1.465(4)
N41 C49 1.471(4)
C42 C43 1.516(4)
C42 H42A 0.9900
C42 H42B 0.9900
C43 C44 1.383(5)
C43 C48 1.385(5)
C44 C45 1.385(5)
C44 H44 0.9500
C45 C46 1.386(6)
C45 H45 0.9500
C46 C47 1.384(5)
C46 H46 0.9500
C47 C48 1.383(5)
C47 H47 0.9500
C48 H48 0.9500
C49 C50 1.519(4)
C49 H49A 0.9900
C49 H49B 0.9900
C50 C55 1.382(5)
C50 C51 1.396(5)
C51 C52 1.383(5)
C51 H51 0.9500
C52 C53 1.369(6)
C52 H52 0.9500
C53 C54 1.384(6)
C53 H53 0.9500
C54 C55 1.396(5)
C54 H54 0.9500
C55 H55 0.9500
C61 O62 1.234(4)
C61 N63 1.336(4)
N63 C64 1.455(4)
N63 H063 0.827(19)
C64 C65 1.502(5)
C64 H64A 0.9900
C64 H64B 0.9900
C65 C70 1.380(5)
C65 C66 1.391(5)
C66 C67 1.384(5)
C66 H66 0.9500
C67 C68 1.385(5)
C67 H67 0.9500
C68 C69 1.374(5)
C68 C71 1.507(4)
C69 C70 1.380(5)
C69 H69 0.9500
C70 H70 0.9500
C71 N72 1.457(4)
C71 H71A 0.9900
C71 H71B 0.9900
N72 C73 1.333(4)
N72 H072 0.826(19)
C73 O74 1.240(4)
C73 C75 1.497(4)
C75 C76 1.390(4)
C75 C80 1.398(4)
C76 C77 1.375(5)
C76 H76 0.9500
C77 C78 1.392(4)
C77 H77 0.9500
C78 C79 1.393(4)
C78 H78 0.9500
C79 C80 1.385(4)
C79 C81 1.502(4)
C80 H80 0.9500
C81 O82 1.241(3)
C81 N83 1.330(4)
N83 C84 1.462(3)
N83 H083 0.822(18)
C84 C85 1.512(4)
C84 H84A 0.9900
C84 H84B 0.9900
C85 C86 1.386(4)
C85 C90 1.390(4)
C86 C87 1.383(4)
C86 H86 0.9500
C87 C88 1.387(4)
C87 H87 0.9500
C88 C89 1.380(5)
C88 C91 1.510(4)
C89 C90 1.388(4)
C89 H89 0.9500
C90 H90 0.9500
Cl91 C95 1.737(5)
C91 N92 1.463(4)
C91 H91A 0.9900
C91 H91B 0.9900
Cl92 C95 1.734(5)
N92 C93 1.344(4)
N92 H092 0.836(19)
C93 O94 1.229(4)
C95 H95A 0.9900
C95 H95B 0.9900
C99 Cl3' 1.623(11)
C99 Cl4' 1.637(10)
C99 Cl4 1.749(5)
C99 Cl3 1.781(6)
C99 H99A 0.9900
C99 H99B 0.9900

loop_
_geom_hbond_atom_site_label_D
_geom_hbond_atom_site_label_H
_geom_hbond_atom_site_label_A
_geom_hbond_distance_DH
_geom_hbond_distance_HA
_geom_hbond_distance_DA
_geom_hbond_angle_DHA
_geom_hbond_site_symmetry_A
_geom_hbond_publ_flag
N83 H083 O40 0.822(18) 2.054(19) 2.876(3) 180(4) . yes
N20 H020 O74 0.833(19) 2.08(2) 2.902(4) 169(4) 2_666 yes
N63 H063 O36 0.827(19) 2.40(2) 3.226(4) 178(4) . yes
N72 H072 O82 0.826(19) 2.11(2) 2.907(3) 163(4) 2_765 yes
N92 H092 O36 0.836(19) 2.22(2) 3.051(4) 171(4) . yes
C95 H95A O7 0.99 2.25 3.220(6) 166.2 1_545 yes
